data_4323781
loop_
_publ_author_name
'Cornelus F. van Nostrum'
'Franciscus B. G. Benneker'
'Hugo Brussaard'
'Huub Kooijman'
'Nora Veldman'
'Anthony L. Spek'
'Joop Schoonman'
'Martinus C. Feiters'
'Roeland J. M. Nolte'

_publ_section_title
;
 Dithiacrown Ether Substituted Porphyrazines: Synthesis, Single-Crystal
 Structure, and Control of Aggregation in Solution by Complexation of
 Transition-Metal Ions
;
_journal_name_full 'Inorganic Chemistry'
_journal_page_first 959
_journal_page_last 969
_journal_paper_doi 10.1021/ic950704n
_journal_volume 35
_journal_year 1996
_chemical_formula_sum 'C56 H82 Mg N8 O17 S8'
_chemical_formula_weight 1420.09
_chemical_name_systematic
; 
 ? 
;
_space_group_IT_number 2
_symmetry_space_group_name_Hall '-P 1'
_symmetry_space_group_name_H-M 'P -1'
_atom_sites_solution_hydrogens geom
_atom_sites_solution_primary direct
_atom_sites_solution_secondary difmap
_audit_creation_method SHELXL
_cell_angle_alpha 84.904(14)
_cell_angle_beta 85.21(2)
_cell_angle_gamma 89.29(2)
_cell_formula_units_Z 2
_cell_length_a 9.584(3)
_cell_length_b 17.672(2)
_cell_length_c 19.620(4)
_cell_measurement_temperature 150(2)
_cell_volume 3298.3(13)
_computing_structure_refinement 'SHELXL-93 (Sheldrick, 1993)'
_computing_structure_solution 'SHELXS-86 (Sheldrick, 1990)'
_diffrn_ambient_temperature 150(2)
_diffrn_radiation_monochromator graphite
_diffrn_radiation_source 'fine-focus sealed tube'
_diffrn_radiation_type MoKa
_diffrn_radiation_wavelength 0.71073
_diffrn_reflns_av_R_equivalents 0.1501
_diffrn_reflns_av_sigmaI/netI 0.1572
_diffrn_reflns_limit_h_max 10
_diffrn_reflns_limit_h_min -10
_diffrn_reflns_limit_k_max 19
_diffrn_reflns_limit_k_min 0
_diffrn_reflns_limit_l_max 21
_diffrn_reflns_limit_l_min -21
_diffrn_reflns_number 8948
_diffrn_reflns_theta_max 22.47
_diffrn_reflns_theta_min 1.05
_exptl_absorpt_coefficient_mu 0.353
_exptl_crystal_density_diffrn 1.430
_exptl_crystal_F_000 1500
_refine_diff_density_max 0.677
_refine_diff_density_min -0.401
_refine_diff_density_rms 0.092
_refine_ls_extinction_method none
_refine_ls_goodness_of_fit_all 1.034
_refine_ls_goodness_of_fit_obs 1.161
_refine_ls_matrix_type full
_refine_ls_number_parameters 813
_refine_ls_number_reflns 8603
_refine_ls_number_restraints 28
_refine_ls_restrained_S_all 1.051
_refine_ls_restrained_S_obs 1.164
_refine_ls_R_factor_all 0.1771
_refine_ls_R_factor_obs 0.0839
_refine_ls_shift/esd_max 0.001
_refine_ls_shift/esd_mean 0.000
_refine_ls_structure_factor_coef Fsqd
_refine_ls_weighting_details 'w=1/[s^2^(Fo^2^)+( 0.0753P)^2^+12.0473P] where P=(Fo^2^+2Fc^2^)/3'
_refine_ls_weighting_scheme calc
_refine_ls_wR_factor_all 0.2228
_refine_ls_wR_factor_obs 0.1704
_reflns_number_observed 4457
_reflns_number_total 8608
_reflns_observed_criterion >2sigma(I)
_cod_data_source_file ic950704n_2.cif
_cod_data_source_block S875A
_cod_depositor_comments
;
The following automatic conversions were performed:

'_refine_ls_weighting_scheme' value 'calc w=1/[s^2^(Fo^2^)+(
0.0753P)^2^+12.0473P] where P=(Fo^2^+2Fc^2^)/3' was changed to
'calc'. New tag '_refine_ls_weighting_details' was created. The value
of the new tag was set to 'w=1/[s^2^(Fo^2^)+( 0.0753P)^2^+12.0473P]
where P=(Fo^2^+2Fc^2^)/3'.

Automatic conversion script
Id: cif_fix_values 3143 2015-03-26 13:38:13Z robertas 
;
_cod_original_cell_volume 3298.4(14)
_cod_database_code 4323781

loop_
_symmetry_equiv_pos_as_xyz
'x, y, z'
'-x, -y, -z'

loop_
_atom_site_aniso_label
_atom_site_aniso_U_11
_atom_site_aniso_U_22
_atom_site_aniso_U_33
_atom_site_aniso_U_23
_atom_site_aniso_U_13
_atom_site_aniso_U_12
S1 0.0267(15) 0.0281(14) 0.030(2) -0.0027(12) 0.0048(12) -0.0051(11)
S2 0.036(2) 0.0318(15) 0.036(2) 0.0069(13) -0.0041(13) 0.0012(13)
S3 0.045(2) 0.051(2) 0.041(2) 0.0022(15) -0.018(2) 0.0065(15)
S4 0.027(2) 0.048(2) 0.030(2) -0.0105(13) -0.0056(13) -0.0053(13)
S5 0.038(2) 0.0257(14) 0.039(2) -0.0048(12) -0.0042(13) -0.0094(12)
S6 0.030(2) 0.0230(13) 0.043(2) 0.0046(12) -0.0038(13) -0.0034(12)
S7 0.0205(14) 0.0327(14) 0.026(2) 0.0048(12) -0.0012(12) 0.0000(11)
S8 0.028(2) 0.0353(15) 0.032(2) 0.0074(13) -0.0105(13) -0.0132(12)
O1 0.041(4) 0.026(4) 0.026(4) -0.004(3) -0.008(3) 0.013(3)
O2 0.031(4) 0.026(4) 0.022(4) -0.002(3) -0.005(3) 0.002(3)
O3 0.028(4) 0.065(5) 0.034(5) -0.012(4) -0.004(4) 0.014(4)
O4 0.035(4) 0.037(4) 0.051(5) -0.008(4) -0.007(4) -0.002(3)
O6 0.056(6) 0.099(7) 0.051(6) -0.026(5) 0.018(5) -0.021(5)
O7 0.056(7) 0.095(8) 0.105(9) -0.028(7) 0.001(6) -0.001(6)
O8 0.050(6) 0.079(7) 0.116(9) -0.022(6) -0.005(6) -0.038(5)
O9 0.062(5) 0.038(4) 0.041(5) -0.006(4) 0.002(4) 0.010(4)
O10 0.070(6) 0.044(5) 0.068(7) -0.003(4) 0.000(5) 0.014(4)
O11 0.073(6) 0.074(6) 0.066(7) -0.037(5) 0.001(5) 0.000(5)
O13 0.035(4) 0.029(4) 0.038(5) -0.005(3) -0.010(4) 0.005(3)
O14 0.033(4) 0.038(4) 0.028(4) -0.009(3) -0.002(3) -0.007(3)
O15 0.022(4) 0.035(4) 0.032(4) -0.002(3) 0.000(3) 0.002(3)
O16 0.017(4) 0.031(4) 0.040(5) -0.005(3) -0.007(3) -0.002(3)
Mg1 0.024(2) 0.025(2) 0.036(2) 0.001(2) -0.009(2) -0.0012(15)
O17 0.032(4) 0.027(4) 0.031(5) 0.000(3) -0.003(4) 0.004(3)
N1 0.016(4) 0.027(4) 0.022(5) 0.000(4) 0.005(4) -0.003(4)
N2 0.019(5) 0.033(5) 0.022(5) -0.001(4) -0.001(4) -0.002(4)
N3 0.019(4) 0.032(5) 0.027(5) -0.004(4) -0.005(4) -0.003(4)
N4 0.020(5) 0.034(5) 0.022(5) -0.005(4) 0.002(4) -0.001(4)
N5 0.020(4) 0.017(4) 0.032(5) -0.001(4) -0.005(4) 0.000(4)
N6 0.024(5) 0.019(4) 0.033(5) -0.002(4) 0.001(4) -0.001(4)
N7 0.016(4) 0.029(5) 0.028(5) 0.000(4) -0.005(4) -0.001(4)
N8 0.013(4) 0.023(4) 0.027(5) 0.000(4) 0.000(4) 0.001(3)
C1 0.024(5) 0.017(4) 0.014(5) -0.011(4) 0.002(4) 0.002(4)
C2 0.017(5) 0.046(6) 0.013(6) -0.006(5) 0.005(4) 0.003(5)
C3 0.023(6) 0.017(5) 0.030(6) -0.004(4) 0.009(5) -0.007(4)
C4 0.021(6) 0.037(6) 0.014(6) -0.008(5) 0.003(5) 0.007(5)
C5 0.023(6) 0.027(6) 0.021(6) -0.011(5) -0.006(5) 0.003(5)
C6 0.021(5) 0.021(5) 0.022(6) -0.004(4) 0.001(4) 0.002(4)
C7 0.022(6) 0.061(7) 0.015(6) -0.008(5) -0.007(5) -0.001(5)
C8 0.026(6) 0.028(6) 0.018(6) -0.006(5) 0.010(5) 0.002(5)
C9 0.021(6) 0.028(5) 0.024(6) -0.001(5) 0.006(5) -0.003(5)
C10 0.034(6) 0.023(5) 0.018(6) -0.002(4) 0.002(5) 0.001(5)
C11 0.031(6) 0.019(5) 0.021(6) -0.005(4) 0.005(5) 0.004(4)
C12 0.018(5) 0.016(5) 0.028(6) 0.003(4) -0.002(5) 0.005(4)
C13 0.012(5) 0.027(6) 0.020(6) -0.003(4) -0.002(4) 0.007(4)
C14 0.016(5) 0.036(6) 0.024(6) -0.003(5) -0.003(4) 0.005(5)
C15 0.023(6) 0.022(5) 0.026(6) 0.000(5) 0.003(5) 0.000(4)
C16 0.013(5) 0.033(6) 0.023(6) -0.005(5) -0.001(4) 0.005(5)
C17 0.023(6) 0.029(5) 0.031(7) -0.008(5) -0.004(5) -0.003(4)
C18 0.034(6) 0.025(5) 0.034(7) -0.009(5) -0.004(5) 0.008(5)
C19 0.030(6) 0.041(6) 0.022(6) -0.015(5) -0.007(5) 0.003(5)
C20 0.031(6) 0.023(5) 0.032(7) -0.008(5) -0.005(5) 0.014(5)
C21 0.033(6) 0.029(6) 0.032(7) -0.007(5) 0.002(5) -0.003(5)
C22 0.024(6) 0.048(7) 0.034(7) -0.001(5) -0.002(5) 0.005(5)
C23 0.024(6) 0.047(7) 0.036(7) -0.004(5) 0.001(5) 0.021(5)
C24 0.031(7) 0.049(7) 0.049(8) -0.001(6) -0.010(6) 0.019(6)
C25 0.032(7) 0.033(6) 0.059(9) 0.002(6) -0.007(6) -0.002(5)
C26 0.052(7) 0.042(6) 0.026(7) 0.006(5) -0.020(6) 0.002(6)
C29 0.071(14) 0.089(14) 0.176(25) -0.067(16) 0.057(15) -0.033(12)
C30 0.064(10) 0.100(12) 0.085(13) -0.037(10) 0.007(9) -0.004(9)
C31 0.052(9) 0.092(11) 0.057(10) 0.000(8) -0.005(7) -0.006(8)
C32 0.068(11) 0.100(13) 0.089(13) -0.008(11) 0.004(10) -0.015(10)
C33 0.071(12) 0.168(18) 0.075(13) 0.052(12) -0.007(10) -0.003(12)
C34 0.114(14) 0.161(16) 0.086(13) 0.064(12) -0.065(11) -0.088(13)
C35 0.046(9) 0.117(14) 0.119(15) -0.020(12) 0.015(9) -0.034(9)
C36 0.042(7) 0.054(7) 0.057(9) 0.007(6) -0.006(6) -0.011(6)
C37 0.035(7) 0.043(7) 0.043(8) -0.021(6) -0.005(6) -0.008(5)
C38 0.056(8) 0.024(6) 0.059(9) -0.014(6) -0.006(7) 0.009(5)
C39 0.066(9) 0.061(8) 0.024(7) 0.005(6) -0.014(6) 0.001(7)
C40 0.044(8) 0.070(9) 0.032(7) -0.017(6) -0.001(6) 0.020(6)
C41 0.043(7) 0.036(7) 0.063(9) -0.013(6) 0.003(7) 0.005(6)
C42 0.100(12) 0.066(9) 0.027(8) -0.001(7) 0.003(8) 0.006(8)
C45 0.048(8) 0.042(7) 0.078(11) 0.010(7) 0.004(7) 0.004(6)
C46 0.032(6) 0.032(6) 0.038(7) 0.013(5) -0.006(5) -0.003(5)
C47 0.020(6) 0.044(6) 0.034(7) -0.008(5) 0.002(5) -0.001(5)
C48 0.033(6) 0.031(6) 0.030(7) -0.006(5) -0.011(5) 0.004(5)
C49 0.026(6) 0.040(6) 0.037(7) 0.007(5) -0.007(5) 0.004(5)
C50 0.044(7) 0.039(6) 0.031(7) -0.008(5) -0.008(5) -0.008(5)
C51 0.047(7) 0.032(6) 0.044(8) -0.014(5) -0.008(6) 0.001(5)
C52 0.031(7) 0.049(7) 0.043(8) -0.015(6) -0.003(6) -0.006(6)
C53 0.031(6) 0.025(6) 0.040(7) -0.011(5) 0.004(5) -0.010(5)
C54 0.024(6) 0.029(6) 0.038(7) -0.007(5) 0.001(5) -0.005(5)
C55 0.020(6) 0.037(6) 0.052(8) 0.013(6) -0.004(5) -0.004(5)
C56 0.025(6) 0.042(6) 0.033(7) 0.015(5) -0.007(5) -0.004(5)

loop_
_atom_site_label
_atom_site_type_symbol
_atom_site_fract_x
_atom_site_fract_y
_atom_site_fract_z
_atom_site_U_iso_or_equiv
_atom_site_thermal_displace_type
_atom_site_occupancy
_atom_site_calc_flag
_atom_site_refinement_flags
_atom_site_disorder_group
S1 S 0.0482(3) 0.05370(14) 0.71733(14) 0.0285(6) Uani 1 d . .
S2 S -0.2391(3) 0.07682(14) 0.63244(14) 0.0350(7) Uani 1 d . .
S3 S -0.6491(3) -0.1064(2) 0.5963(2) 0.0454(8) Uani 1 d D .
S4 S -0.7175(3) -0.3142(2) 0.63382(14) 0.0340(7) Uani 1 d . .
S5 S -0.4646(3) -0.53827(14) 0.79074(14) 0.0338(7) Uani 1 d . .
S6 S -0.2054(3) -0.54481(13) 0.88601(14) 0.0322(7) Uani 1 d . .
S7 S 0.1776(2) -0.34346(14) 0.94966(13) 0.0270(6) Uani 1 d . .
S8 S 0.2562(3) -0.15342(14) 0.89954(14) 0.0319(7) Uani 1 d . .
O1 O -0.0713(7) 0.1362(3) 0.8960(3) 0.030(2) Uani 1 d . .
O2 O -0.3506(6) 0.1999(3) 0.8591(3) 0.026(2) Uani 1 d . .
O3 O -0.5526(7) 0.2694(4) 0.7724(4) 0.042(2) Uani 1 d . .
O4 O -0.5287(7) 0.1602(4) 0.6572(4) 0.041(2) Uani 1 d . .
O6 O -1.2331(9) -0.2045(5) 0.4842(4) 0.069(3) Uani 1 d . .
O7 O -1.2370(11) -0.3707(6) 0.5216(6) 0.085(3) Uani 1 d . .
O8 O -0.9715(9) -0.4036(5) 0.6383(6) 0.081(3) Uani 1 d . .
O9 O -0.4417(8) -0.5748(4) 0.6352(4) 0.047(2) Uani 1 d . .
O10 O -0.1823(9) -0.6516(4) 0.5922(4) 0.061(2) Uani 1 d . .
O11 O 0.0037(9) -0.6958(5) 0.6963(5) 0.069(3) Uani 1 d D .
O13 O 0.5001(7) -0.3409(3) 0.9882(3) 0.034(2) Uani 1 d . .
O14 O 0.7106(7) -0.2450(4) 1.0203(3) 0.033(2) Uani 1 d . .
O15 O 0.6826(6) -0.0824(3) 0.9821(3) 0.030(2) Uani 1 d . .
O16 O 0.5166(6) -0.0508(3) 0.8756(3) 0.029(2) Uani 1 d . .
Mg1 Mg -0.2836(3) -0.2204(2) 0.8012(2) 0.0281(8) Uani 1 d D .
O17 O -0.3869(7) -0.1998(3) 0.8892(4) 0.030(2) Uani 1 d D .
H112 H -0.4290(95) -0.1561(40) 0.8972(42) 0.045 Uiso 1 d D .
H111 H -0.3760(92) -0.2255(47) 0.9297(37) 0.045 Uiso 1 d D .
N1 N -0.2175(7) -0.1189(4) 0.7520(4) 0.022(2) Uani 1 d . .
N2 N -0.4031(8) -0.0899(4) 0.6783(4) 0.025(2) Uani 1 d . .
N3 N -0.4194(8) -0.2206(4) 0.7284(4) 0.026(2) Uani 1 d . .
N4 N -0.4865(8) -0.3532(4) 0.7386(4) 0.025(2) Uani 1 d . .
N5 N -0.2860(7) -0.3368(4) 0.8022(4) 0.023(2) Uani 1 d . .
N6 N -0.0926(8) -0.3664(4) 0.8719(4) 0.026(2) Uani 1 d . .
N7 N -0.0829(7) -0.2349(4) 0.8273(4) 0.024(2) Uani 1 d . .
N8 N 0.0042(7) -0.1081(4) 0.7999(4) 0.021(2) Uani 1 d . .
C1 C -0.0988(9) -0.0828(5) 0.7621(5) 0.018(2) Uani 1 d U .
C2 C -0.0944(9) -0.0083(5) 0.7247(5) 0.025(2) Uani 1 d . .
C3 C -0.2086(9) -0.0030(5) 0.6876(5) 0.024(2) Uani 1 d . .
C4 C -0.2856(9) -0.0733(5) 0.7065(5) 0.024(2) Uani 1 d . .
C5 C -0.4621(9) -0.1585(5) 0.6884(5) 0.023(2) Uani 1 d . .
C6 C -0.5794(9) -0.1777(5) 0.6499(5) 0.021(2) Uani 1 d . .
C7 C -0.6055(10) -0.2541(6) 0.6676(5) 0.032(3) Uani 1 d . .
C8 C -0.5021(10) -0.2792(5) 0.7149(5) 0.024(2) Uani 1 d . .
C9 C -0.3850(10) -0.3774(5) 0.7767(5) 0.025(2) Uani 1 d . .
C10 C -0.3644(10) -0.4579(5) 0.7993(5) 0.025(2) Uani 1 d . .
C11 C -0.2546(10) -0.4620(5) 0.8387(5) 0.024(2) Uani 1 d . .
C12 C -0.2050(9) -0.3839(5) 0.8395(5) 0.021(2) Uani 1 d . .
C13 C -0.0370(9) -0.2978(5) 0.8635(5) 0.019(2) Uani 1 d . .
C14 C 0.0896(9) -0.2782(5) 0.8954(5) 0.025(2) Uani 1 d . .
C15 C 0.1216(9) -0.2056(5) 0.8711(5) 0.024(2) Uani 1 d . .
C16 C 0.0100(9) -0.1792(5) 0.8299(5) 0.023(2) Uani 1 d . .
C17 C 0.0489(10) 0.0755(5) 0.8057(5) 0.027(2) Uani 1 d . .
H17A H 0.0344(10) 0.0282(5) 0.8364(5) 0.033 Uiso 1 calc R .
H17B H 0.1413(10) 0.0964(5) 0.8131(5) 0.033 Uiso 1 calc R .
C18 C -0.0646(10) 0.1325(5) 0.8239(5) 0.030(3) Uani 1 d . .
H18A H -0.0419(10) 0.1830(5) 0.7998(5) 0.036 Uiso 1 calc R .
H18B H -0.1557(10) 0.1160(5) 0.8101(5) 0.036 Uiso 1 calc R .
C19 C -0.1347(10) 0.2029(5) 0.9197(5) 0.030(3) Uani 1 d . .
H19A H -0.1003(10) 0.2473(5) 0.8888(5) 0.036 Uiso 1 calc R .
H19B H -0.1054(10) 0.2094(5) 0.9660(5) 0.036 Uiso 1 calc R .
C20 C -0.2921(10) 0.2019(5) 0.9230(5) 0.028(2) Uani 1 d . .
H20A H -0.3256(10) 0.1570(5) 0.9535(5) 0.034 Uiso 1 calc R .
H20B H -0.3282(10) 0.2476(5) 0.9445(5) 0.034 Uiso 1 calc R .
C21 C -0.3302(10) 0.2697(5) 0.8163(5) 0.031(3) Uani 1 d . .
H21A H -0.2291(10) 0.2777(5) 0.8031(5) 0.037 Uiso 1 calc R .
H21B H -0.3662(10) 0.3129(5) 0.8414(5) 0.037 Uiso 1 calc R .
C22 C -0.4073(10) 0.2649(6) 0.7533(5) 0.036(3) Uani 1 d . .
H22A H -0.3789(10) 0.3072(6) 0.7186(5) 0.043 Uiso 1 calc R .
H22B H -0.3848(10) 0.2164(6) 0.7331(5) 0.043 Uiso 1 calc R .
C23 C -0.6361(10) 0.2617(6) 0.7172(5) 0.036(3) Uani 1 d . .
H23A H -0.5958(10) 0.2935(6) 0.6764(5) 0.043 Uiso 1 calc R .
H23B H -0.7311(10) 0.2815(6) 0.7294(5) 0.043 Uiso 1 calc R .
C24 C -0.6487(11) 0.1819(6) 0.6984(6) 0.043(3) Uani 1 d . .
H24A H -0.6602(11) 0.1470(6) 0.7408(6) 0.052 Uiso 1 calc R .
H24B H -0.7329(11) 0.1778(6) 0.6730(6) 0.052 Uiso 1 calc R .
C25 C -0.5313(11) 0.0815(6) 0.6461(6) 0.041(3) Uani 1 d . .
H25A H -0.6183(11) 0.0700(6) 0.6252(6) 0.050 Uiso 1 calc R .
H25B H -0.5296(11) 0.0502(6) 0.6904(6) 0.050 Uiso 1 calc R .
C26 C -0.4061(11) 0.0633(6) 0.5991(5) 0.039(3) Uani 1 d . .
H26A H -0.4095(11) 0.0955(6) 0.5553(5) 0.047 Uiso 1 calc R .
H26B H -0.4126(11) 0.0097(6) 0.5888(5) 0.047 Uiso 1 calc R .
O51 O -1.0464(37) -0.1246(28) 0.5584(25) 0.107(16) Uiso 0.40(2) d PD 1
C271 C -0.8398(33) -0.1347(20) 0.6105(21) 0.071(12) Uiso 0.40(2) d PD 1
H271 H -0.8501(33) -0.1887(20) 0.6021(21) 0.085 Uiso 0.40(2) calc PR 1
H272 H -0.8754(33) -0.1284(20) 0.6585(21) 0.085 Uiso 0.40(2) calc PR 1
C281 C -0.9205(32) -0.0858(18) 0.5625(17) 0.061(11) Uiso 0.40(2) d PD 1
H281 H -0.9394(32) -0.0356(18) 0.5802(17) 0.073 Uiso 0.40(2) calc PR 1
H282 H -0.8682(32) -0.0781(18) 0.5168(17) 0.073 Uiso 0.40(2) calc PR 1
O52 O -1.0422(13) -0.1678(8) 0.5859(7) 0.043(4) Uiso 0.60(2) d PD 2
C272 C -0.7942(15) -0.1391(9) 0.5600(9) 0.028(5) Uiso 0.60(2) d PD 2
H273 H -0.8123(15) -0.1058(9) 0.5183(9) 0.034 Uiso 0.60(2) calc PR 2
H274 H -0.7762(15) -0.1912(9) 0.5465(9) 0.034 Uiso 0.60(2) calc PR 2
C282 C -0.9175(18) -0.1389(11) 0.6107(10) 0.042(6) Uiso 0.60(2) d PD 2
H283 H -0.8961(18) -0.1701(11) 0.6530(10) 0.051 Uiso 0.60(2) calc PR 2
H284 H -0.9356(18) -0.0862(11) 0.6228(10) 0.051 Uiso 0.60(2) calc PR 2
C29 C -1.1089(19) -0.1090(11) 0.5316(13) 0.112(9) Uani 1 d . .
H29A H -1.0582(19) -0.1030(11) 0.4854(13) 0.134 Uiso 1 calc R 1
H29B H -1.1315(19) -0.0568(11) 0.5438(13) 0.134 Uiso 1 calc R 1
C30 C -1.2494(15) -0.1424(9) 0.5199(8) 0.082(5) Uani 1 d . .
H30A H -1.3019(15) -0.1564(9) 0.5647(8) 0.098 Uiso 1 calc R .
H30B H -1.3048(15) -0.1036(9) 0.4942(8) 0.098 Uiso 1 calc R .
C31 C -1.3523(14) -0.2525(8) 0.4896(7) 0.067(4) Uani 1 d . .
H31A H -1.3641(14) -0.2710(8) 0.4443(7) 0.081 Uiso 1 calc R .
H31B H -1.4370(14) -0.2229(8) 0.5031(7) 0.081 Uiso 1 calc R .
C32 C -1.3381(16) -0.3170(9) 0.5400(9) 0.086(5) Uani 1 d . .
H32A H -1.3150(16) -0.2977(9) 0.5836(9) 0.103 Uiso 1 calc R .
H32B H -1.4297(16) -0.3427(9) 0.5489(9) 0.103 Uiso 1 calc R .
C33 C -1.1124(17) -0.3710(11) 0.5459(8) 0.108(7) Uani 1 d . .
H331 H -1.0909(17) -0.3184(11) 0.5553(8) 0.130 Uiso 1 calc R .
H332 H -1.0420(17) -0.3857(11) 0.5096(8) 0.130 Uiso 1 calc R .
C34 C -1.0953(18) -0.4206(10) 0.6077(8) 0.121(8) Uani 1 d . .
H341 H -1.1774(18) -0.4150(10) 0.6410(8) 0.145 Uiso 1 calc R .
H342 H -1.0913(18) -0.4740(10) 0.5962(8) 0.145 Uiso 1 calc R .
C35 C -0.9826(14) -0.3475(10) 0.6840(9) 0.094(6) Uani 1 d . .
H35A H -1.0491(14) -0.3634(10) 0.7239(9) 0.113 Uiso 1 calc R .
H35B H -1.0172(14) -0.2995(10) 0.6612(9) 0.113 Uiso 1 calc R .
C36 C -0.8408(11) -0.3363(7) 0.7070(6) 0.051(3) Uani 1 d . .
H36A H -0.8107(11) -0.3830(7) 0.7335(6) 0.062 Uiso 1 calc R .
H36B H -0.8438(11) -0.2943(7) 0.7373(6) 0.062 Uiso 1 calc R .
C37 C -0.5738(11) -0.5144(6) 0.7214(6) 0.039(3) Uani 1 d . .
H37A H -0.6454(11) -0.5545(6) 0.7224(6) 0.047 Uiso 1 calc R .
H37B H -0.6237(11) -0.4664(6) 0.7299(6) 0.047 Uiso 1 calc R .
C38 C -0.5010(12) -0.5054(5) 0.6514(6) 0.046(3) Uani 1 d . .
H38A H -0.5685(12) -0.4883(5) 0.6176(6) 0.055 Uiso 1 calc R .
H38B H -0.4269(12) -0.4666(5) 0.6494(6) 0.055 Uiso 1 calc R .
C39 C -0.3797(13) -0.5735(7) 0.5672(6) 0.050(3) Uani 1 d . .
H39A H -0.3103(13) -0.5320(7) 0.5585(6) 0.060 Uiso 1 calc R .
H39B H -0.4522(13) -0.5643(7) 0.5344(6) 0.060 Uiso 1 calc R .
C40 C -0.3082(12) -0.6494(7) 0.5576(6) 0.048(3) Uani 1 d . .
H40A H -0.3707(12) -0.6915(7) 0.5771(6) 0.058 Uiso 1 calc R .
H40B H -0.2859(12) -0.6550(7) 0.5081(6) 0.058 Uiso 1 calc R .
C41 C -0.1275(12) -0.7258(6) 0.6019(7) 0.047(3) Uani 1 d . .
H41A H -0.1118(12) -0.7471(6) 0.5568(7) 0.056 Uiso 1 calc R .
H41B H -0.1966(12) -0.7583(6) 0.6308(7) 0.056 Uiso 1 calc R .
C42 C 0.0044(15) -0.7275(7) 0.6345(6) 0.065(4) Uani 1 d . .
H42A H 0.0347(15) -0.7811(7) 0.6418(6) 0.078 Uiso 1 calc R .
H42B H 0.0759(15) -0.7009(7) 0.6019(6) 0.078 Uiso 1 calc R .
O121 O 0.0515(19) -0.5339(10) 0.7798(9) 0.057(7) Uiso 0.45(2) d PD 1
C431 C -0.0064(35) -0.6221(13) 0.7105(16) 0.057(9) Uiso 0.45(2) d PD 1
H431 H -0.1056(35) -0.6055(13) 0.7120(16) 0.068 Uiso 0.45(2) calc PR 1
H432 H 0.0474(35) -0.5896(13) 0.6740(16) 0.068 Uiso 0.45(2) calc PR 1
C441 C 0.0518(25) -0.6139(11) 0.7805(12) 0.027(7) Uiso 0.45(2) d PD 1
H441 H -0.0102(25) -0.6378(11) 0.8191(12) 0.033 Uiso 0.45(2) calc PR 1
H442 H 0.1475(25) -0.6354(11) 0.7825(12) 0.033 Uiso 0.45(2) calc PR 1
O122 O 0.0741(15) -0.5879(9) 0.7956(7) 0.042(5) Uiso 0.55(2) d PD 2
C432 C 0.0371(28) -0.6152(10) 0.6822(12) 0.054(7) Uiso 0.55(2) d PD 2
H433 H 0.1397(28) -0.6091(10) 0.6728(12) 0.065 Uiso 0.55(2) calc PR 2
H434 H -0.0080(28) -0.5942(10) 0.6410(12) 0.065 Uiso 0.55(2) calc PR 2
C442 C -0.0107(22) -0.5737(12) 0.7397(10) 0.052(7) Uiso 0.55(2) d PD 2
H443 H -0.0099(22) -0.5186(12) 0.7250(10) 0.063 Uiso 0.55(2) calc PR 2
H444 H -0.1085(22) -0.5883(12) 0.7551(10) 0.063 Uiso 0.55(2) calc PR 2
C45 C 0.0788(12) -0.5228(6) 0.8404(7) 0.057(4) Uani 1 d D .
H451 H 0.1097(12) -0.4694(6) 0.8386(7) 0.069 Uiso 1 calc R 1
H452 H 0.1616(12) -0.5547(6) 0.8502(7) 0.069 Uiso 1 calc R 1
C46 C -0.0241(10) -0.5353(6) 0.9027(5) 0.034(3) Uani 1 d D .
H46A H -0.0169(10) -0.4921(6) 0.9310(5) 0.041 Uiso 1 calc R .
H46B H 0.0041(10) -0.5817(6) 0.9302(5) 0.041 Uiso 1 calc R .
C47 C 0.3453(9) -0.3550(6) 0.9023(5) 0.033(3) Uani 1 d . .
H47A H 0.3339(9) -0.3856(6) 0.8632(5) 0.039 Uiso 1 calc R .
H47B H 0.3821(9) -0.3046(6) 0.8835(5) 0.039 Uiso 1 calc R .
C48 C 0.4470(10) -0.3936(5) 0.9480(5) 0.031(3) Uani 1 d . .
H48A H 0.3994(10) -0.4351(5) 0.9781(5) 0.037 Uiso 1 calc R .
H48B H 0.5246(10) -0.4161(5) 0.9198(5) 0.037 Uiso 1 calc R .
C49 C 0.6161(10) -0.3684(5) 1.0240(5) 0.035(3) Uani 1 d . .
H49A H 0.6942(10) -0.3818(5) 0.9909(5) 0.041 Uiso 1 calc R .
H49B H 0.5890(10) -0.4146(5) 1.0543(5) 0.041 Uiso 1 calc R .
C50 C 0.6609(11) -0.3082(5) 1.0656(5) 0.037(3) Uani 1 d . .
H50A H 0.5810(11) -0.2924(5) 1.0965(5) 0.045 Uiso 1 calc R .
H50B H 0.7362(11) -0.3278(5) 1.0941(5) 0.045 Uiso 1 calc R .
C51 C 0.7530(12) -0.1849(5) 1.0578(6) 0.040(3) Uani 1 d . .
H51A H 0.8298(12) -0.2026(5) 1.0860(6) 0.048 Uiso 1 calc R .
H51B H 0.6734(12) -0.1691(5) 1.0889(6) 0.048 Uiso 1 calc R .
C52 C 0.8018(11) -0.1183(6) 1.0085(6) 0.040(3) Uani 1 d . .
H52A H 0.8538(11) -0.0821(6) 1.0325(6) 0.048 Uiso 1 calc R .
H52B H 0.8650(11) -0.1361(6) 0.9705(6) 0.048 Uiso 1 calc R .
C53 C 0.7201(10) -0.0240(5) 0.9291(5) 0.032(3) Uani 1 d . .
H53A H 0.7800(10) -0.0453(5) 0.8918(5) 0.038 Uiso 1 calc R .
H53B H 0.7732(10) 0.0161(5) 0.9476(5) 0.038 Uiso 1 calc R .
C54 C 0.5917(10) 0.0081(5) 0.9024(5) 0.030(3) Uani 1 d . .
H54A H 0.5326(10) 0.0302(5) 0.9395(5) 0.036 Uiso 1 calc R .
H54B H 0.6155(10) 0.0491(5) 0.8656(5) 0.036 Uiso 1 calc R .
C55 C 0.3914(10) -0.0252(5) 0.8482(6) 0.037(3) Uani 1 d . .
H55A H 0.4131(10) 0.0129(5) 0.8088(6) 0.045 Uiso 1 calc R .
H55B H 0.3316(10) -0.0005(5) 0.8835(6) 0.045 Uiso 1 calc R .
C56 C 0.3148(10) -0.0898(5) 0.8254(5) 0.034(3) Uani 1 d . .
H56A H 0.3772(10) -0.1175(5) 0.7932(5) 0.041 Uiso 1 calc R .
H56B H 0.2333(10) -0.0706(5) 0.8011(5) 0.041 Uiso 1 calc R .

loop_
_atom_type_symbol
_atom_type_description
_atom_type_scat_dispersion_real
_atom_type_scat_dispersion_imag
_atom_type_scat_source
C C 0.0033 0.0016 'International Tables Vol C Tables 4.2.6.8 and 6.1.1.4'
Mg Mg 0.0486 0.0363 'International Tables Vol C Tables 4.2.6.8 and 6.1.1.4'
N N 0.0061 0.0033 'International Tables Vol C Tables 4.2.6.8 and 6.1.1.4'
O O 0.0106 0.0060 'International Tables Vol C Tables 4.2.6.8 and 6.1.1.4'
S S 0.1246 0.1234 'International Tables Vol C Tables 4.2.6.8 and 6.1.1.4'
H H 0.0000 0.0000 'International Tables Vol C Tables 4.2.6.8 and 6.1.1.4'

loop_
_geom_angle_atom_site_label_1
_geom_angle_atom_site_label_2
_geom_angle_atom_site_label_3
_geom_angle
_geom_angle_site_symmetry_1
_geom_angle_site_symmetry_3
_geom_angle_publ_flag
C2 S1 C17 99.9(4) . . ?
C3 S2 C26 106.9(5) . . ?
C6 S3 C272 110.8(6) . . ?
C6 S3 C271 98.7(10) . . ?
C7 S4 C36 100.7(5) . . ?
C10 S5 C37 107.3(5) . . ?
C11 S6 C46 107.8(4) . . ?
C14 S7 C47 103.3(5) . . ?
C15 S8 C56 104.2(4) . . ?
C19 O1 C18 115.0(7) . . ?
C20 O2 C21 112.4(7) . . ?
C23 O3 C22 113.2(8) . . ?
C24 O4 C25 111.8(8) . . ?
C30 O6 C31 114.7(11) . . ?
C33 O7 C32 120.5(14) . . ?
C35 O8 C34 116.6(13) . . ?
C38 O9 C39 113.6(8) . . ?
C41 O10 C40 112.2(9) . . ?
C431 O11 C42 130.3(16) . . ?
C42 O11 C432 108.4(12) . . ?
C48 O13 C49 113.8(7) . . ?
C50 O14 C51 110.9(7) . . ?
C52 O15 C53 111.8(7) . . ?
C55 O16 C54 113.3(7) . . ?
O17 Mg1 N3 109.1(3) . . ?
O17 Mg1 N7 102.8(3) . . ?
N3 Mg1 N7 148.1(4) . . ?
O17 Mg1 N1 108.0(3) . . ?
N3 Mg1 N1 85.5(3) . . ?
N7 Mg1 N1 86.2(3) . . ?
O17 Mg1 N5 104.1(3) . . ?
N3 Mg1 N5 85.8(3) . . ?
N7 Mg1 N5 85.2(3) . . ?
N1 Mg1 N5 147.9(4) . . ?
C4 N1 C1 106.9(7) . . ?
C4 N1 Mg1 127.5(6) . . ?
C1 N1 Mg1 125.4(6) . . ?
C5 N2 C4 122.4(8) . . ?
C5 N3 C8 105.6(7) . . ?
C5 N3 Mg1 126.1(6) . . ?
C8 N3 Mg1 127.7(6) . . ?
C9 N4 C8 123.1(8) . . ?
C12 N5 C9 109.3(7) . . ?
C12 N5 Mg1 124.3(6) . . ?
C9 N5 Mg1 125.3(6) . . ?
C13 N6 C12 121.8(8) . . ?
C16 N7 C13 108.0(7) . . ?
C16 N7 Mg1 125.7(6) . . ?
C13 N7 Mg1 123.7(6) . . ?
C1 N8 C16 123.3(7) . . ?
N8 C1 N1 128.1(8) . . ?
N8 C1 C2 121.8(8) . . ?
N1 C1 C2 110.1(8) . . ?
C3 C2 C1 106.7(8) . . ?
C3 C2 S1 127.2(7) . . ?
C1 C2 S1 125.1(7) . . ?
C2 C3 C4 105.5(8) . . ?
C2 C3 S2 121.5(7) . . ?
C4 C3 S2 132.9(7) . . ?
N2 C4 N1 126.6(8) . . ?
N2 C4 C3 122.8(9) . . ?
N1 C4 C3 110.5(8) . . ?
N2 C5 N3 127.9(8) . . ?
N2 C5 C6 121.0(8) . . ?
N3 C5 C6 110.9(7) . . ?
C7 C6 C5 106.0(8) . . ?
C7 C6 S3 136.0(7) . . ?
C5 C6 S3 118.0(6) . . ?
C6 C7 C8 105.7(8) . . ?
C6 C7 S4 129.4(7) . . ?
C8 C7 S4 124.3(8) . . ?
N4 C8 N3 125.4(9) . . ?
N4 C8 C7 122.7(8) . . ?
N3 C8 C7 111.8(8) . . ?
N4 C9 N5 128.9(8) . . ?
N4 C9 C10 122.9(8) . . ?
N5 C9 C10 108.2(8) . . ?
C11 C10 C9 107.2(8) . . ?
C11 C10 S5 121.1(7) . . ?
C9 C10 S5 131.3(7) . . ?
C10 C11 C12 106.2(8) . . ?
C10 C11 S6 123.6(7) . . ?
C12 C11 S6 129.7(7) . . ?
N5 C12 N6 128.1(8) . . ?
N5 C12 C11 109.1(8) . . ?
N6 C12 C11 122.8(8) . . ?
N6 C13 N7 128.4(8) . . ?
N6 C13 C14 123.0(8) . . ?
N7 C13 C14 108.6(7) . . ?
C15 C14 C13 106.4(8) . . ?
C15 C14 S7 130.7(7) . . ?
C13 C14 S7 122.7(7) . . ?
C14 C15 C16 106.3(8) . . ?
C14 C15 S8 123.9(7) . . ?
C16 C15 S8 128.9(7) . . ?
N8 C16 N7 126.9(8) . . ?
N8 C16 C15 122.7(8) . . ?
N7 C16 C15 110.5(8) . . ?
C18 C17 S1 111.5(7) . . ?
O1 C18 C17 107.3(8) . . ?
O1 C19 C20 113.4(7) . . ?
O2 C20 C19 115.6(8) . . ?
O2 C21 C22 108.5(8) . . ?
O3 C22 C21 108.4(8) . . ?
O3 C23 C24 114.4(8) . . ?
O4 C24 C23 111.2(9) . . ?
O4 C25 C26 109.0(8) . . ?
C25 C26 S2 114.9(8) . . ?
C29 O51 C281 123.5(56) . . ?
C281 C271 S3 108.6(23) . . ?
O51 C281 C271 105.6(29) . . ?
O51 C281 C29 20.8(24) . . ?
C271 C281 C29 126.4(25) . . ?
C282 C272 S3 109.1(13) . . ?
O52 C282 C272 113.1(15) . . ?
O51 C29 C30 131.2(45) . . ?
O51 C29 C281 35.7(34) . . ?
C30 C29 C281 166.9(21) . . ?
O6 C30 C29 111.4(13) . . ?
O6 C31 C32 111.3(11) . . ?
O7 C32 C31 115.4(14) . . ?
O7 C33 C34 116.5(14) . . ?
O8 C34 C33 111.7(12) . . ?
O8 C35 C36 107.6(12) . . ?
C35 C36 S4 110.1(10) . . ?
C38 C37 S5 116.1(8) . . ?
O9 C38 C37 109.5(9) . . ?
O9 C39 C40 108.8(9) . . ?
O10 C40 C39 108.0(9) . . ?
O10 C41 C42 112.1(10) . . ?
O11 C42 C41 117.1(12) . . ?
C45 O121 C441 103.3(17) . . ?
O11 C431 C441 109.2(20) . . ?
O121 C441 C431 99.7(16) . . ?
C442 C432 O11 110.8(18) . . ?
O122 C442 C432 112.1(18) . . ?
O121 C45 C46 124.2(13) . . ?
C45 C46 S6 116.0(8) . . ?
C48 C47 S7 110.3(7) . . ?
O13 C48 C47 109.6(8) . . ?
O13 C49 C50 108.7(8) . . ?
O14 C50 C49 108.7(8) . . ?
O14 C51 C52 109.6(9) . . ?
O15 C52 C51 108.1(8) . . ?
O15 C53 C54 108.6(8) . . ?
O16 C54 C53 109.1(7) . . ?
O16 C55 C56 110.4(8) . . ?
C55 C56 S8 109.3(7) . . ?

loop_
_geom_bond_atom_site_label_1
_geom_bond_atom_site_label_2
_geom_bond_distance
_geom_bond_site_symmetry_2
_geom_bond_publ_flag
S1 C2 1.751(9) . ?
S1 C17 1.810(10) . ?
S2 C3 1.737(9) . ?
S2 C26 1.805(10) . ?
S3 C6 1.731(9) . ?
S3 C272 1.742(14) . ?
S3 C271 1.89(3) . ?
S4 C7 1.729(10) . ?
S4 C36 1.800(12) . ?
S5 C10 1.752(9) . ?
S5 C37 1.804(11) . ?
S6 C11 1.743(9) . ?
S6 C46 1.807(10) . ?
S7 C14 1.756(9) . ?
S7 C47 1.807(10) . ?
S8 C15 1.750(9) . ?
S8 C56 1.812(9) . ?
O1 C19 1.416(11) . ?
O1 C18 1.419(11) . ?
O2 C20 1.420(11) . ?
O2 C21 1.435(10) . ?
O3 C23 1.416(11) . ?
O3 C22 1.415(11) . ?
O4 C24 1.419(12) . ?
O4 C25 1.426(11) . ?
O6 C30 1.354(15) . ?
O6 C31 1.421(13) . ?
O7 C33 1.32(2) . ?
O7 C32 1.40(2) . ?
O8 C35 1.39(2) . ?
O8 C34 1.421(15) . ?
O9 C38 1.396(11) . ?
O9 C39 1.412(13) . ?
O10 C41 1.409(12) . ?
O10 C40 1.431(13) . ?
O11 C431 1.36(2) . ?
O11 C42 1.380(13) . ?
O11 C432 1.46(2) . ?
O13 C48 1.399(10) . ?
O13 C49 1.422(11) . ?
O14 C50 1.425(11) . ?
O14 C51 1.427(11) . ?
O15 C52 1.414(11) . ?
O15 C53 1.424(11) . ?
O16 C55 1.408(11) . ?
O16 C54 1.435(10) . ?
Mg1 O17 1.977(8) . ?
Mg1 N3 2.013(8) . ?
Mg1 N7 2.039(8) . ?
Mg1 N1 2.042(8) . ?
Mg1 N5 2.055(7) . ?
N1 C4 1.352(11) . ?
N1 C1 1.349(11) . ?
N2 C5 1.336(11) . ?
N2 C4 1.342(11) . ?
N3 C5 1.371(11) . ?
N3 C8 1.368(11) . ?
N4 C9 1.321(11) . ?
N4 C8 1.359(11) . ?
N5 C12 1.341(11) . ?
N5 C9 1.352(11) . ?
N6 C13 1.321(11) . ?
N6 C12 1.349(11) . ?
N7 C16 1.342(11) . ?
N7 C13 1.354(11) . ?
N8 C1 1.333(11) . ?
N8 C16 1.343(11) . ?
C1 C2 1.449(12) . ?
C2 C3 1.362(13) . ?
C3 C4 1.457(12) . ?
C5 C6 1.466(12) . ?
C6 C7 1.385(13) . ?
C7 C8 1.452(13) . ?
C9 C10 1.467(12) . ?
C10 C11 1.355(13) . ?
C11 C12 1.468(12) . ?
C13 C14 1.469(12) . ?
C14 C15 1.358(12) . ?
C15 C16 1.443(12) . ?
C17 C18 1.515(13) . ?
C19 C20 1.505(12) . ?
C21 C22 1.501(13) . ?
C23 C24 1.497(14) . ?
C25 C26 1.501(15) . ?
O51 C29 0.86(4) . ?
O51 C281 1.41(3) . ?
C271 C281 1.48(4) . ?
C281 C29 2.01(3) . ?
O52 C282 1.44(2) . ?
C272 C282 1.48(2) . ?
C29 C30 1.52(2) . ?
C31 C32 1.45(2) . ?
C33 C34 1.45(2) . ?
C35 C36 1.49(2) . ?
C37 C38 1.484(15) . ?
C39 C40 1.519(15) . ?
C41 C42 1.46(2) . ?
O121 C45 1.27(2) . ?
O121 C441 1.41(2) . ?
C431 C441 1.55(3) . ?
O122 C442 1.42(2) . ?
C432 C442 1.44(3) . ?
C45 C46 1.507(15) . ?
C47 C48 1.497(13) . ?
C49 C50 1.485(13) . ?
C51 C52 1.508(14) . ?
C53 C54 1.467(13) . ?
C55 C56 1.487(13) . ?
